data_7222810
loop_
_publ_author_name
'Fornasini, M.L.'
'Manfrinetti, P.'
'Palenzona, A.'
'Dhar, S.K.'

_publ_section_title
;
 R2 Sn3 (R = La - Nd, Sm): a family of intermetallic compounds with their
 own triclinic structure
;
_journal_name_full
;
Zeitschrift fuer Naturforschung, Teil B. Anorganische Chemie, Organische 
Chemie (42,1987-)
;
_journal_page_first 521
_journal_page_last 527
_journal_volume 58
_journal_year 2003
_chemical_formula_sum 'Nd2 Sn3'
_space_group_IT_number 2
_symmetry_space_group_name_Hall '-P 1'
_symmetry_space_group_name_H-M 'P -1'
_cell_angle_alpha 107.37
_cell_angle_beta 96.78
_cell_angle_gamma 100.03
_cell_formula_units_Z 4
_cell_length_a 6.378
_cell_length_b 8.422
_cell_length_c 11.098
_cell_volume 551.006
_citation_journal_id_ASTM ZNBSEN
_cod_data_source_file Fornasini_ZNBSEN_2003_926.cif
_cod_data_source_block Nd2Sn3
_cod_original_cell_volume 551.0059
_cod_database_code 7222810

loop_
_symmetry_equiv_pos_as_xyz
x,y,z
-x,-y,-z

loop_
_atom_site_label
_atom_site_type_symbol
_atom_site_fract_x
_atom_site_fract_y
_atom_site_fract_z
_atom_site_occupancy
_atom_site_U_iso_or_equiv
Nd4 Nd 0.95756 0.25128 0.05628 1 0.0
Nd2 Nd 0.3313 0.03189 0.74426 1 0.0
Sn4 Sn 0.32332 0.6014 0.13884 1 0.0
Sn1 Sn 0.04761 0.35353 0.37934 1 0.0
Sn5 Sn 0.35675 0.16539 0.49875 1 0.0
Nd1 Nd 0.12497 0.75434 0.38415 1 0.0
Sn2 Sn 0.17698 0.03681 0.22304 1 0.0
Nd3 Nd 0.55746 0.43026 0.3366 1 0.0
Sn6 Sn 0.4375 0.16965 0.05187 1 0.0
Sn3 Sn 0.22233 0.40567 0.86456 1 0.0
